data_4344801
loop_
_publ_author_name
'Plundrich, Gudrun T.'
'Wadepohl, Hubert'
'Gade, Lutz H.'

_publ_section_title
;
 Synthesis and Reactivity of Group 4 Metal Benzyl Complexes Supported by
 Carbazolide-Based PNP Pincer Ligands.
;
_journal_issue 1
_journal_name_full 'Inorganic chemistry'
_journal_page_first 353
_journal_paper_doi 10.1021/acs.inorgchem.5b02498
_journal_volume 55
_journal_year 2015
_chemical_formula_moiety 'C67 H66 K N P2 Zr, 2(C7 H8)'
_chemical_formula_sum 'C81 H82 K N P2 Zr'
_chemical_formula_weight 1261.73
_chemical_properties_physical air-sensitive
_space_group_crystal_system monoclinic
_space_group_IT_number 14
_space_group_name_Hall '-P 2yn'
_space_group_name_H-M_alt 'P 1 21/n 1'
_symmetry_cell_setting monoclinic
_symmetry_Int_Tables_number 14
_symmetry_space_group_name_Hall '-P 2yn'
_symmetry_space_group_name_H-M 'P 1 21/n 1'
_atom_sites_solution_hydrogens mixed
_atom_sites_solution_primary iterative
_atom_sites_solution_secondary difmap
_audit_block_code ga_gp15
_audit_creation_date 2013-11-14
_audit_update_record 'Thu Nov 14 15:32:24 CET 2013'
_cell_angle_alpha 90
_cell_angle_beta 102.907(12)
_cell_angle_gamma 90
_cell_formula_units_Z 4
_cell_length_a 14.702(7)
_cell_length_b 19.615(9)
_cell_length_c 24.125(11)
_cell_measurement_reflns_used 7724
_cell_measurement_temperature 100(2)
_cell_measurement_theta_max 31.44
_cell_measurement_theta_min 2.52
_cell_volume 6781(5)
_computing_cell_refinement
;
SAINT 8.x (Bruker AXS, 1997-2012). Includes estimated systematic errors
 of the unit cell constants from Monte Carlo simulations.
;
_computing_data_collection 'SMART-5.631 (Bruker AXS, 2003)'
_computing_data_reduction 'SAINT 8.x (Bruker AXS, 1997-2011)'
_computing_molecular_graphics 'Olex2 (Dolomanov et al., 2009)'
_computing_publication_material 'encif (Wadepohl, 2009-13); encifer 1.4 (CCDC, 2011)'
_computing_structure_refinement 'ShelXL (Sheldrick, 2008)'
_computing_structure_solution 'SUPERFLIP (Palatinus, 2007-2009)'
_diffrn_ambient_environment 'perfluoro polyether oil'
_diffrn_ambient_temperature 100(1)
_diffrn_detector 'CCD plate'
_diffrn_detector_area_resol_mean 8.19
_diffrn_detector_type CCD-PXL-KAF2
_diffrn_measured_fraction_theta_full 1.000
_diffrn_measured_fraction_theta_max 0.996
_diffrn_measurement_device 'three-circle diffractometer'
_diffrn_measurement_device_type 'Bruker AXS Smart 1000'
_diffrn_measurement_method '\f- and \w-scans'
_diffrn_measurement_specimen_support 'polyimid foil'
_diffrn_radiation_monochromator graphite
_diffrn_radiation_probe x-ray
_diffrn_radiation_type 'Mo K\a'
_diffrn_radiation_wavelength 0.71073
_diffrn_reflns_av_R_equivalents 0.0628
_diffrn_reflns_av_unetI/netI 0.0411
_diffrn_reflns_laue_measured_fraction_full 1.000
_diffrn_reflns_laue_measured_fraction_max 0.996
_diffrn_reflns_limit_h_max 21
_diffrn_reflns_limit_h_min -21
_diffrn_reflns_limit_k_max 28
_diffrn_reflns_limit_k_min -28
_diffrn_reflns_limit_l_max 35
_diffrn_reflns_limit_l_min -35
_diffrn_reflns_number 173546
_diffrn_reflns_point_group_measured_fraction_full 1.000
_diffrn_reflns_point_group_measured_fraction_max 0.996
_diffrn_reflns_theta_full 25.242
_diffrn_reflns_theta_max 31.506
_diffrn_reflns_theta_min 1.352
_diffrn_source 'sealed X-Ray tube (Mo)'
_diffrn_source_type 'fine focus tube'
_diffrn_standards_number 0
_exptl_absorpt_coefficient_mu 0.315
_exptl_absorpt_correction_T_max 0.7464
_exptl_absorpt_correction_T_min 0.6934
_exptl_absorpt_correction_type multi-scan
_exptl_absorpt_process_details
;
multi-scan from symmetry-related measurements (Blessing 1995)
SADABS (Sheldrick & Bruker AXS, 2004-2008)
;
_exptl_crystal_colour yellow
_exptl_crystal_density_diffrn 1.236
_exptl_crystal_description irregular
_exptl_crystal_F_000 2656
_exptl_crystal_size_max 0.25
_exptl_crystal_size_mid 0.21
_exptl_crystal_size_min 0.2
_refine_diff_density_max 0.570
_refine_diff_density_min -0.406
_refine_diff_density_rms 0.078
_refine_ls_extinction_method none
_refine_ls_goodness_of_fit_ref 1.045
_refine_ls_hydrogen_treatment mixed
_refine_ls_matrix_type full
_refine_ls_number_parameters 813
_refine_ls_number_reflns 22493
_refine_ls_number_restraints 0
_refine_ls_restrained_S_all 1.045
_refine_ls_R_factor_all 0.0611
_refine_ls_R_factor_gt 0.0384
_refine_ls_shift/su_max 0.002
_refine_ls_shift/su_mean 0.000
_refine_ls_structure_factor_coef Fsqd
_refine_ls_weighting_details 'w=1/[\s^2^(Fo^2^)+(0.0389P)^2^+4.1493P] where P=(Fo^2^+2Fc^2^)/3'
_refine_ls_weighting_scheme calc
_refine_ls_wR_factor_gt 0.0855
_refine_ls_wR_factor_ref 0.0967
_reflns_Friedel_coverage 0.000
_reflns_number_gt 17244
_reflns_number_total 22493
_reflns_threshold_expression 'I > 2\s(I)'
_cod_data_source_file ic5b02498_si_002.cif
_cod_data_source_block ga_gp15
_cod_original_sg_symbol_H-M 'P 21/n'
_cod_database_code 4344801
_audit_block_refno 1906
_audit_block_usercomment GP609
_shelxl_version_number 2013-4
_shelx_space_group_comment
;
The symmetry employed for this shelxl refinement is uniquely defined
by the following loop, which should always be used as a source of
symmetry information in preference to the above space-group names.
They are only intended as comments.
;
_shelx_estimated_absorpt_t_max 0.940
_shelx_estimated_absorpt_t_min 0.925
_olex2_refinement_description
;
1. Fixed Uiso
 At 1.2 times of:
  All C(H) groups, All C(H,H) groups
 At 1.5 times of:
  All C(H,H,H) groups
2.a Secondary CH2 refined with riding coordinates:
 C14(H14A,H14B), C48(H48A,H48B), C62(H62A,H62B)
2.b Aromatic/amide H refined with riding coordinates:
 C9(H9), C11(H11), C25(H25), C26(H26), C27(H27), C28(H28), C29(H29), C31(H31),
 C32(H32), C33(H33), C34(H34), C35(H35), C37(H37), C38(H38), C39(H39), C40(H40),
  C41(H41), C43(H43), C44(H44), C45(H45), C46(H46), C47(H47), C57(H57),
 C58(H58), C59(H59), C60(H60), C61(H61), C64(H64), C65(H65), C66(H66), C67(H67),
  C68(H68), C73(H73), C74(H74), C76(H76), C78(H78), C80(H80), C82(H82),
 C83(H83), C84(H84), C85(H85), C86(H86)
2.c Idealised Me refined as rotating group:
 C17(H17A,H17B,H17C), C18(H18A,H18B,H18C), C19(H19A,H19B,H19C), C21(H21A,H21B,
 H21C), C22(H22A,H22B,H22C), C23(H23A,H23B,H23C), C1(H1A,H1B,H1C), C87(H87A,
 H87B,H87C)
;

loop_
_symmetry_equiv_pos_as_xyz
'x, y, z'
'-x+1/2, y+1/2, -z+1/2'
'-x, -y, -z'
'x-1/2, -y-1/2, z-1/2'

loop_
_atom_site_label
_atom_site_type_symbol
_atom_site_fract_x
_atom_site_fract_y
_atom_site_fract_z
_atom_site_U_iso_or_equiv
_atom_site_adp_type
_atom_site_occupancy
_atom_site_site_symmetry_order
_atom_site_calc_flag
_atom_site_refinement_flags_posn
Zr1 Zr 0.35576(2) 0.61074(2) 0.24416(2) 0.01006(3) Uani 1 1 d .
K1 K 0.34989(2) 0.40077(2) 0.29354(2) 0.01656(6) Uani 1 1 d .
P1 P 0.43947(3) 0.65649(2) 0.15440(2) 0.01150(7) Uani 1 1 d .
P2 P 0.50212(3) 0.66675(2) 0.32334(2) 0.01344(7) Uani 1 1 d .
N1 N 0.48818(8) 0.54891(6) 0.24372(5) 0.0112(2) Uani 1 1 d .
C2 C 0.50725(9) 0.51020(7) 0.29272(6) 0.0115(2) Uani 1 1 d .
C3 C 0.47773(10) 0.52895(7) 0.34213(6) 0.0126(3) Uani 1 1 d .
C4 C 0.49435(10) 0.48157(8) 0.38603(6) 0.0148(3) Uani 1 1 d .
H4 H 0.4730(13) 0.4928(10) 0.4200(8) 0.018 Uiso 1 1 d R
C5 C 0.54118(10) 0.41869(8) 0.38272(6) 0.0149(3) Uani 1 1 d .
C6 C 0.57192(10) 0.40319(8) 0.33358(6) 0.0148(3) Uani 1 1 d .
H6 H 0.6029(13) 0.3628(10) 0.3303(8) 0.018 Uiso 1 1 d R
C7 C 0.55454(10) 0.44914(7) 0.28763(6) 0.0123(2) Uani 1 1 d .
C8 C 0.56796(9) 0.44972(7) 0.23006(6) 0.0116(2) Uani 1 1 d .
C9 C 0.60544(10) 0.40304(7) 0.19769(6) 0.0135(3) Uani 1 1 d .
H9 H 0.6347 0.3628 0.2150 0.016 Uiso 1 1 calc R
C10 C 0.60035(10) 0.41494(7) 0.14016(6) 0.0127(3) Uani 1 1 d .
C11 C 0.55800(10) 0.47582(7) 0.11674(6) 0.0131(3) Uani 1 1 d .
H11 H 0.5554 0.4846 0.0777 0.016 Uiso 1 1 calc R
C12 C 0.51956(9) 0.52408(7) 0.14713(6) 0.0119(2) Uani 1 1 d .
C13 C 0.52537(9) 0.51141(7) 0.20512(6) 0.0115(2) Uani 1 1 d .
C14 C 0.46898(10) 0.58378(7) 0.11446(6) 0.0127(2) Uani 1 1 d .
H14A H 0.4103 0.5663 0.0901 0.015 Uiso 1 1 calc R
H14B H 0.5078 0.6009 0.0888 0.015 Uiso 1 1 calc R
C15 C 0.43326(10) 0.59655(7) 0.34082(6) 0.0138(3) Uani 1 1 d .
H15 H 0.4051(13) 0.6046(9) 0.3721(8) 0.017 Uiso 1 1 d R
C16 C 0.55994(11) 0.37172(8) 0.43498(7) 0.0193(3) Uani 1 1 d .
C17 C 0.46829(13) 0.35500(11) 0.45237(8) 0.0319(4) Uani 1 1 d .
H17A H 0.4391 0.3973 0.4613 0.048 Uiso 1 1 calc GR
H17B H 0.4812 0.3254 0.4859 0.048 Uiso 1 1 calc GR
H17C H 0.4260 0.3316 0.4210 0.048 Uiso 1 1 calc GR
C18 C 0.62657(13) 0.40812(10) 0.48420(7) 0.0269(4) Uani 1 1 d .
H18A H 0.6850 0.4189 0.4729 0.040 Uiso 1 1 calc GR
H18B H 0.6397 0.3783 0.5176 0.040 Uiso 1 1 calc GR
H18C H 0.5975 0.4503 0.4934 0.040 Uiso 1 1 calc GR
C19 C 0.60532(16) 0.30439(10) 0.42362(8) 0.0323(4) Uani 1 1 d .
H19A H 0.5650 0.2812 0.3913 0.049 Uiso 1 1 calc GR
H19B H 0.6138 0.2753 0.4574 0.049 Uiso 1 1 calc GR
H19C H 0.6661 0.3136 0.4149 0.049 Uiso 1 1 calc GR
C20 C 0.63631(11) 0.36141(8) 0.10402(6) 0.0164(3) Uani 1 1 d .
C21 C 0.74027(12) 0.34781(11) 0.12786(8) 0.0308(4) Uani 1 1 d .
H21A H 0.7757 0.3898 0.1263 0.046 Uiso 1 1 calc GR
H21B H 0.7618 0.3125 0.1051 0.046 Uiso 1 1 calc GR
H21C H 0.7498 0.3324 0.1674 0.046 Uiso 1 1 calc GR
C22 C 0.58220(14) 0.29469(9) 0.10535(8) 0.0277(4) Uani 1 1 d .
H22A H 0.5902 0.2793 0.1448 0.042 Uiso 1 1 calc GR
H22B H 0.6061 0.2598 0.0832 0.042 Uiso 1 1 calc GR
H22C H 0.5158 0.3024 0.0889 0.042 Uiso 1 1 calc GR
C23 C 0.62239(14) 0.38327(9) 0.04195(7) 0.0267(4) Uani 1 1 d .
H23A H 0.5561 0.3923 0.0263 0.040 Uiso 1 1 calc GR
H23B H 0.6436 0.3468 0.0201 0.040 Uiso 1 1 calc GR
H23C H 0.6586 0.4247 0.0396 0.040 Uiso 1 1 calc GR
C24 C 0.54765(11) 0.70547(8) 0.17280(6) 0.0162(3) Uani 1 1 d .
C25 C 0.63207(12) 0.68017(10) 0.16465(7) 0.0241(3) Uani 1 1 d .
H25 H 0.6349 0.6355 0.1499 0.029 Uiso 1 1 calc R
C26 C 0.71265(13) 0.72002(12) 0.17797(8) 0.0341(5) Uani 1 1 d .
H26 H 0.7702 0.7023 0.1726 0.041 Uiso 1 1 calc R
C27 C 0.70874(14) 0.78510(11) 0.19895(8) 0.0348(5) Uani 1 1 d .
H27 H 0.7634 0.8124 0.2073 0.042 Uiso 1 1 calc R
C28 C 0.62590(14) 0.81061(10) 0.20782(8) 0.0310(4) Uani 1 1 d .
H28 H 0.6236 0.8554 0.2224 0.037 Uiso 1 1 calc R
C29 C 0.54558(12) 0.77090(8) 0.19539(7) 0.0226(3) Uani 1 1 d .
H29 H 0.4889 0.7884 0.2023 0.027 Uiso 1 1 calc R
C30 C 0.36913(10) 0.70511(7) 0.09529(6) 0.0135(3) Uani 1 1 d .
C31 C 0.40302(12) 0.75907(8) 0.06812(7) 0.0181(3) Uani 1 1 d .
H31 H 0.4661 0.7731 0.0806 0.022 Uiso 1 1 calc R
C32 C 0.34464(13) 0.79244(8) 0.02276(7) 0.0223(3) Uani 1 1 d .
H32 H 0.3680 0.8294 0.0045 0.027 Uiso 1 1 calc R
C33 C 0.25237(13) 0.77188(8) 0.00409(7) 0.0233(3) Uani 1 1 d .
H33 H 0.2126 0.7949 -0.0267 0.028 Uiso 1 1 calc R
C34 C 0.21851(12) 0.71777(9) 0.03035(7) 0.0212(3) Uani 1 1 d .
H34 H 0.1557 0.7034 0.0174 0.025 Uiso 1 1 calc R
C35 C 0.27639(11) 0.68459(8) 0.07564(6) 0.0161(3) Uani 1 1 d .
H35 H 0.2528 0.6475 0.0935 0.019 Uiso 1 1 calc R
C36 C 0.48448(11) 0.74004(8) 0.36668(6) 0.0171(3) Uani 1 1 d .
C37 C 0.42790(14) 0.74046(9) 0.40562(7) 0.0242(3) Uani 1 1 d .
H37 H 0.4007 0.6991 0.4146 0.029 Uiso 1 1 calc R
C38 C 0.41055(14) 0.80126(9) 0.43176(7) 0.0280(4) Uani 1 1 d .
H38 H 0.3719 0.8009 0.4585 0.034 Uiso 1 1 calc R
C39 C 0.44921(13) 0.86181(9) 0.41890(8) 0.0287(4) Uani 1 1 d .
H39 H 0.4369 0.9031 0.4365 0.034 Uiso 1 1 calc R
C40 C 0.50611(13) 0.86206(10) 0.38009(10) 0.0327(4) Uani 1 1 d .
H40 H 0.5332 0.9035 0.3713 0.039 Uiso 1 1 calc R
C41 C 0.52344(12) 0.80166(9) 0.35413(9) 0.0267(4) Uani 1 1 d .
H41 H 0.5623 0.8022 0.3275 0.032 Uiso 1 1 calc R
C42 C 0.62493(11) 0.64421(7) 0.34881(7) 0.0163(3) Uani 1 1 d .
C43 C 0.65420(11) 0.60646(8) 0.39871(7) 0.0202(3) Uani 1 1 d .
H43 H 0.6106 0.5942 0.4207 0.024 Uiso 1 1 calc R
C44 C 0.74712(12) 0.58677(9) 0.41622(8) 0.0269(4) Uani 1 1 d .
H44 H 0.7665 0.5602 0.4497 0.032 Uiso 1 1 calc R
C45 C 0.81109(13) 0.60561(10) 0.38513(9) 0.0328(4) Uani 1 1 d .
H45 H 0.8747 0.5929 0.3976 0.039 Uiso 1 1 calc R
C46 C 0.78243(13) 0.64311(11) 0.33552(9) 0.0322(4) Uani 1 1 d .
H46 H 0.8266 0.6560 0.3141 0.039 Uiso 1 1 calc R
C47 C 0.68930(12) 0.66197(9) 0.31708(8) 0.0236(3) Uani 1 1 d .
H47 H 0.6698 0.6870 0.2828 0.028 Uiso 1 1 calc R
C48 C 0.22247(10) 0.59258(7) 0.28128(7) 0.0153(3) Uani 1 1 d .
H48A H 0.2244 0.6267 0.3117 0.018 Uiso 1 1 calc R
H48B H 0.1676 0.6038 0.2506 0.018 Uiso 1 1 calc R
C49 C 0.20356(10) 0.52602(8) 0.30471(7) 0.0158(3) Uani 1 1 d .
C50 C 0.24171(12) 0.50758(8) 0.36169(7) 0.0193(3) Uani 1 1 d .
H50 H 0.2773(14) 0.5398(10) 0.3871(8) 0.023 Uiso 1 1 d R
C51 C 0.22674(13) 0.44361(9) 0.38283(8) 0.0234(3) Uani 1 1 d .
H51 H 0.2524(15) 0.4342(11) 0.4205(9) 0.028 Uiso 1 1 d R
C52 C 0.17318(13) 0.39487(9) 0.34816(8) 0.0256(4) Uani 1 1 d .
H52 H 0.1635(15) 0.3530(11) 0.3641(9) 0.031 Uiso 1 1 d R
C53 C 0.13359(12) 0.41199(9) 0.29200(8) 0.0231(3) Uani 1 1 d .
H53 H 0.0955(15) 0.3804(11) 0.2681(9) 0.028 Uiso 1 1 d R
C54 C 0.14785(11) 0.47617(8) 0.27087(7) 0.0185(3) Uani 1 1 d .
H54 H 0.1193(14) 0.4874(10) 0.2332(9) 0.022 Uiso 1 1 d R
C55 C 0.29624(10) 0.51655(8) 0.18564(6) 0.0151(3) Uani 1 1 d .
H55A H 0.3500(13) 0.4874(10) 0.1869(8) 0.018 Uiso 1 1 d R
H55B H 0.2622(13) 0.4972(10) 0.2135(8) 0.018 Uiso 1 1 d R
C56 C 0.23528(10) 0.51816(7) 0.12776(6) 0.0153(3) Uani 1 1 d .
C57 C 0.26533(12) 0.49053(8) 0.08125(7) 0.0197(3) Uani 1 1 d .
H57 H 0.3240 0.4680 0.0876 0.024 Uiso 1 1 calc R
C58 C 0.21145(13) 0.49528(9) 0.02627(7) 0.0274(4) Uani 1 1 d .
H58 H 0.2339 0.4765 -0.0044 0.033 Uiso 1 1 calc R
C59 C 0.12547(14) 0.52713(10) 0.01578(8) 0.0314(4) Uani 1 1 d .
H59 H 0.0894 0.5314 -0.0220 0.038 Uiso 1 1 calc R
C60 C 0.09246(12) 0.55286(9) 0.06121(8) 0.0283(4) Uani 1 1 d .
H60 H 0.0327 0.5737 0.0545 0.034 Uiso 1 1 calc R
C61 C 0.14629(11) 0.54838(8) 0.11650(7) 0.0205(3) Uani 1 1 d .
H61 H 0.1225 0.5660 0.1471 0.025 Uiso 1 1 calc R
C62 C 0.28825(11) 0.71865(8) 0.21860(7) 0.0171(3) Uani 1 1 d .
H62A H 0.3405 0.7504 0.2183 0.021 Uiso 1 1 calc R
H62B H 0.2526 0.7148 0.1787 0.021 Uiso 1 1 calc R
C63 C 0.22633(10) 0.75305(7) 0.25029(6) 0.0146(3) Uani 1 1 d .
C64 C 0.12869(11) 0.74401(8) 0.23636(8) 0.0219(3) Uani 1 1 d .
H64 H 0.1016 0.7153 0.2053 0.026 Uiso 1 1 calc R
C65 C 0.07135(12) 0.77600(9) 0.26684(9) 0.0288(4) Uani 1 1 d .
H65 H 0.0059 0.7683 0.2568 0.035 Uiso 1 1 calc R
C66 C 0.10808(13) 0.81904(10) 0.31173(8) 0.0296(4) Uani 1 1 d .
H66 H 0.0685 0.8411 0.3323 0.036 Uiso 1 1 calc R
C67 C 0.20389(13) 0.82933(9) 0.32609(7) 0.0249(4) Uani 1 1 d .
H67 H 0.2302 0.8587 0.3568 0.030 Uiso 1 1 calc R
C68 C 0.26159(11) 0.79702(8) 0.29589(7) 0.0172(3) Uani 1 1 d .
H68 H 0.3269 0.8049 0.3064 0.021 Uiso 1 1 calc R
C1 C 0.1561(2) 0.78076(19) 0.50830(16) 0.0847(11) Uani 1 1 d .
H1A H 0.1798 0.8026 0.4778 0.127 Uiso 1 1 calc GR
H1B H 0.2034 0.7834 0.5440 0.127 Uiso 1 1 calc GR
H1C H 0.0993 0.8042 0.5128 0.127 Uiso 1 1 calc GR
C73 C 0.0912(2) 0.5707(2) 0.4653(2) 0.0918(13) Uani 1 1 d .
H73 H 0.0766 0.5244 0.4557 0.110 Uiso 1 1 calc R
C74 C 0.12741(19) 0.68377(19) 0.43831(12) 0.0651(9) Uani 1 1 d .
H74 H 0.1376 0.7148 0.4101 0.078 Uiso 1 1 calc R
C76 C 0.0980(2) 0.5945(2) 0.5216(2) 0.0843(11) Uani 1 1 d .
H76 H 0.0875 0.5644 0.5504 0.101 Uiso 1 1 calc R
C78 C 0.1068(2) 0.6177(2) 0.42401(17) 0.0795(12) Uani 1 1 d .
H78 H 0.1028 0.6031 0.3860 0.095 Uiso 1 1 calc R
C79 C 0.13386(18) 0.70661(17) 0.49321(12) 0.0599(8) Uani 1 1 d .
C80 C 0.12016(19) 0.66213(19) 0.53392(13) 0.0652(9) Uani 1 1 d .
H80 H 0.1260 0.6780 0.5718 0.078 Uiso 1 1 calc R
C81 C 0.61146(15) 0.04660(10) 0.27465(11) 0.0397(5) Uani 1 1 d .
C82 C 0.54985(13) 0.09312(10) 0.29039(11) 0.0373(5) Uani 1 1 d .
H82 H 0.4961 0.1073 0.2631 0.045 Uiso 1 1 calc R
C83 C 0.56570(14) 0.11882(11) 0.34494(11) 0.0392(5) Uani 1 1 d .
H83 H 0.5225 0.1500 0.3549 0.047 Uiso 1 1 calc R
C84 C 0.64412(15) 0.09950(14) 0.38542(11) 0.0477(6) Uani 1 1 d .
H84 H 0.6548 0.1167 0.4231 0.057 Uiso 1 1 calc R
C85 C 0.70656(16) 0.05452(15) 0.36958(12) 0.0561(8) Uani 1 1 d .
H85 H 0.7609 0.0412 0.3967 0.067 Uiso 1 1 calc R
C86 C 0.69104(16) 0.02893(13) 0.31519(12) 0.0509(7) Uani 1 1 d .
H86 H 0.7353 -0.0012 0.3052 0.061 Uiso 1 1 calc R
C87 C 0.59095(18) 0.01635(13) 0.21598(12) 0.0526(7) Uani 1 1 d .
H87A H 0.5504 -0.0235 0.2149 0.079 Uiso 1 1 calc GR
H87B H 0.6495 0.0025 0.2062 0.079 Uiso 1 1 calc GR
H87C H 0.5595 0.0504 0.1885 0.079 Uiso 1 1 calc GR

loop_
_atom_site_aniso_label
_atom_site_aniso_U_11
_atom_site_aniso_U_22
_atom_site_aniso_U_33
_atom_site_aniso_U_23
_atom_site_aniso_U_13
_atom_site_aniso_U_12
Zr1 0.01184(6) 0.00855(6) 0.00958(6) -0.00057(5) 0.00191(4) 0.00055(5)
K1 0.01741(14) 0.01388(14) 0.01770(15) -0.00184(11) 0.00245(11) -0.00019(11)
P1 0.01367(16) 0.00970(15) 0.01105(16) 0.00005(12) 0.00260(13) 0.00024(12)
P2 0.01521(17) 0.01214(16) 0.01188(16) -0.00383(13) 0.00074(13) 0.00033(13)
N1 0.0135(5) 0.0116(5) 0.0082(5) -0.0003(4) 0.0016(4) 0.0019(4)
C2 0.0120(6) 0.0122(6) 0.0094(6) -0.0008(5) 0.0006(5) -0.0002(5)
C3 0.0131(6) 0.0126(6) 0.0107(6) -0.0020(5) -0.0001(5) 0.0002(5)
C4 0.0176(7) 0.0166(7) 0.0099(6) -0.0007(5) 0.0024(5) 0.0008(5)
C5 0.0158(6) 0.0167(7) 0.0113(6) 0.0017(5) 0.0007(5) 0.0018(5)
C6 0.0161(6) 0.0147(7) 0.0128(6) 0.0009(5) 0.0014(5) 0.0038(5)
C7 0.0129(6) 0.0134(6) 0.0100(6) -0.0007(5) 0.0010(5) 0.0021(5)
C8 0.0107(6) 0.0129(6) 0.0107(6) -0.0008(5) 0.0010(5) 0.0011(5)
C9 0.0125(6) 0.0133(6) 0.0142(6) 0.0003(5) 0.0022(5) 0.0030(5)
C10 0.0109(6) 0.0148(6) 0.0126(6) -0.0021(5) 0.0029(5) 0.0010(5)
C11 0.0125(6) 0.0152(6) 0.0117(6) -0.0003(5) 0.0029(5) 0.0001(5)
C12 0.0113(6) 0.0122(6) 0.0115(6) -0.0002(5) 0.0012(5) -0.0002(5)
C13 0.0111(6) 0.0116(6) 0.0113(6) -0.0018(5) 0.0015(5) -0.0003(5)
C14 0.0154(6) 0.0120(6) 0.0105(6) -0.0003(5) 0.0025(5) 0.0004(5)
C15 0.0166(6) 0.0140(6) 0.0107(6) -0.0022(5) 0.0030(5) 0.0014(5)
C16 0.0234(8) 0.0208(7) 0.0134(7) 0.0055(6) 0.0031(6) 0.0035(6)
C17 0.0289(9) 0.0362(10) 0.0303(10) 0.0176(8) 0.0059(8) 0.0004(8)
C18 0.0311(9) 0.0338(9) 0.0130(7) 0.0058(7) -0.0011(6) 0.0014(7)
C19 0.0493(12) 0.0253(9) 0.0226(9) 0.0109(7) 0.0084(8) 0.0153(8)
C20 0.0179(7) 0.0174(7) 0.0146(7) -0.0021(5) 0.0053(5) 0.0043(5)
C21 0.0210(8) 0.0407(11) 0.0302(9) -0.0117(8) 0.0048(7) 0.0111(7)
C22 0.0373(10) 0.0198(8) 0.0299(9) -0.0066(7) 0.0156(8) -0.0013(7)
C23 0.0402(10) 0.0250(8) 0.0176(8) -0.0014(6) 0.0121(7) 0.0097(7)
C24 0.0183(7) 0.0162(7) 0.0138(7) 0.0002(5) 0.0029(5) -0.0038(5)
C25 0.0189(7) 0.0317(9) 0.0227(8) -0.0087(7) 0.0070(6) -0.0061(7)
C26 0.0233(9) 0.0533(13) 0.0274(9) -0.0133(9) 0.0095(7) -0.0148(8)
C27 0.0326(10) 0.0460(12) 0.0248(9) -0.0066(8) 0.0044(8) -0.0252(9)
C28 0.0404(11) 0.0228(8) 0.0263(9) -0.0053(7) 0.0001(8) -0.0138(8)
C29 0.0258(8) 0.0168(7) 0.0229(8) -0.0024(6) 0.0010(6) -0.0031(6)
C30 0.0192(7) 0.0108(6) 0.0108(6) 0.0003(5) 0.0039(5) 0.0024(5)
C31 0.0247(8) 0.0143(7) 0.0158(7) 0.0001(5) 0.0054(6) -0.0005(6)
C32 0.0368(9) 0.0133(7) 0.0171(7) 0.0031(6) 0.0069(7) 0.0021(6)
C33 0.0325(9) 0.0185(7) 0.0170(7) 0.0041(6) 0.0019(6) 0.0095(7)
C34 0.0205(7) 0.0222(8) 0.0191(8) 0.0014(6) 0.0006(6) 0.0053(6)
C35 0.0188(7) 0.0145(6) 0.0153(7) 0.0019(5) 0.0042(5) 0.0022(5)
C36 0.0168(7) 0.0156(7) 0.0157(7) -0.0049(5) -0.0032(5) 0.0043(5)
C37 0.0415(10) 0.0171(7) 0.0147(7) 0.0012(6) 0.0077(7) 0.0086(7)
C38 0.0435(11) 0.0252(8) 0.0155(7) -0.0027(6) 0.0071(7) 0.0135(8)
C39 0.0300(9) 0.0226(8) 0.0298(9) -0.0139(7) -0.0009(7) 0.0061(7)
C40 0.0258(9) 0.0196(8) 0.0533(13) -0.0157(8) 0.0100(8) -0.0049(7)
C41 0.0197(8) 0.0207(8) 0.0411(10) -0.0132(7) 0.0099(7) -0.0040(6)
C42 0.0165(7) 0.0125(6) 0.0182(7) -0.0067(5) 0.0000(5) 0.0012(5)
C43 0.0198(7) 0.0197(7) 0.0181(7) -0.0065(6) -0.0025(6) 0.0002(6)
C44 0.0246(8) 0.0240(8) 0.0260(9) -0.0082(7) -0.0070(7) 0.0052(7)
C45 0.0191(8) 0.0341(10) 0.0409(11) -0.0127(8) -0.0025(7) 0.0083(7)
C46 0.0193(8) 0.0362(10) 0.0427(11) -0.0084(9) 0.0100(8) 0.0018(7)
C47 0.0217(8) 0.0225(8) 0.0270(9) -0.0034(7) 0.0062(7) 0.0007(6)
C48 0.0161(6) 0.0120(6) 0.0183(7) 0.0011(5) 0.0050(5) 0.0008(5)
C49 0.0156(6) 0.0134(6) 0.0205(7) 0.0010(5) 0.0084(5) 0.0030(5)
C50 0.0219(7) 0.0185(7) 0.0196(7) 0.0001(6) 0.0091(6) 0.0002(6)
C51 0.0288(9) 0.0234(8) 0.0206(8) 0.0059(6) 0.0113(7) 0.0019(7)
C52 0.0314(9) 0.0182(8) 0.0312(9) 0.0059(7) 0.0154(7) -0.0020(7)
C53 0.0238(8) 0.0177(7) 0.0303(9) -0.0013(7) 0.0114(7) -0.0052(6)
C54 0.0180(7) 0.0163(7) 0.0223(8) 0.0020(6) 0.0069(6) -0.0004(6)
C55 0.0142(6) 0.0150(7) 0.0152(7) -0.0028(5) 0.0017(5) 0.0010(5)
C56 0.0171(7) 0.0124(6) 0.0155(7) 0.0001(5) 0.0017(5) -0.0065(5)
C57 0.0241(8) 0.0187(7) 0.0170(7) -0.0025(6) 0.0059(6) -0.0078(6)
C58 0.0367(10) 0.0294(9) 0.0157(7) -0.0020(7) 0.0049(7) -0.0171(8)
C59 0.0355(10) 0.0338(10) 0.0186(8) 0.0084(7) -0.0073(7) -0.0150(8)
C60 0.0211(8) 0.0260(9) 0.0316(9) 0.0095(7) -0.0070(7) -0.0068(7)
C61 0.0180(7) 0.0186(7) 0.0233(8) 0.0040(6) 0.0010(6) -0.0037(6)
C62 0.0214(7) 0.0131(6) 0.0179(7) 0.0008(5) 0.0069(6) 0.0034(5)
C63 0.0167(7) 0.0101(6) 0.0173(7) 0.0041(5) 0.0040(5) 0.0029(5)
C64 0.0183(7) 0.0137(7) 0.0317(9) 0.0034(6) 0.0014(6) -0.0001(6)
C65 0.0167(7) 0.0243(8) 0.0480(11) 0.0163(8) 0.0129(7) 0.0049(6)
C66 0.0320(9) 0.0322(9) 0.0306(9) 0.0126(8) 0.0193(8) 0.0168(8)
C67 0.0341(9) 0.0236(8) 0.0172(7) 0.0020(6) 0.0062(7) 0.0133(7)
C68 0.0190(7) 0.0152(7) 0.0168(7) 0.0027(5) 0.0025(6) 0.0050(5)
C1 0.070(2) 0.095(3) 0.077(2) -0.014(2) -0.0101(18) 0.035(2)
C73 0.0381(16) 0.090(3) 0.139(4) -0.040(3) 0.002(2) 0.0197(17)
C74 0.0492(15) 0.096(2) 0.0454(15) -0.0079(15) 0.0000(12) 0.0392(16)
C76 0.0401(16) 0.098(3) 0.117(3) 0.007(2) 0.0227(18) 0.0137(17)
C78 0.0459(16) 0.107(3) 0.078(2) -0.035(2) -0.0014(16) 0.0343(18)
C79 0.0424(14) 0.084(2) 0.0480(15) -0.0104(14) -0.0016(11) 0.0349(14)
C80 0.0383(14) 0.100(3) 0.0577(17) -0.0053(17) 0.0117(12) 0.0285(15)
C81 0.0316(10) 0.0274(10) 0.0668(15) 0.0178(10) 0.0250(10) 0.0012(8)
C82 0.0193(8) 0.0269(9) 0.0652(15) 0.0105(9) 0.0082(9) 0.0015(7)
C83 0.0203(9) 0.0353(11) 0.0623(15) 0.0128(10) 0.0097(9) 0.0048(8)
C84 0.0281(10) 0.0627(16) 0.0544(14) 0.0257(12) 0.0135(10) 0.0085(10)
C85 0.0328(11) 0.0775(19) 0.0621(17) 0.0434(15) 0.0195(11) 0.0246(12)
C86 0.0361(12) 0.0495(14) 0.0766(18) 0.0381(13) 0.0324(12) 0.0225(10)
C87 0.0490(14) 0.0366(12) 0.0806(19) 0.0046(12) 0.0322(14) -0.0064(11)

loop_
_atom_type_symbol
_atom_type_description
_atom_type_scat_dispersion_real
_atom_type_scat_dispersion_imag
_atom_type_scat_source
C C 0.0033 0.0016 'International Tables Vol C Tables 4.2.6.8 and 6.1.1.4'
H H 0.0000 0.0000 'International Tables Vol C Tables 4.2.6.8 and 6.1.1.4'
K K 0.2009 0.2494 'International Tables Vol C Tables 4.2.6.8 and 6.1.1.4'
N N 0.0061 0.0033 'International Tables Vol C Tables 4.2.6.8 and 6.1.1.4'
P P 0.1023 0.0942 'International Tables Vol C Tables 4.2.6.8 and 6.1.1.4'
Zr Zr -2.9673 0.5597 'International Tables Vol C Tables 4.2.6.8 and 6.1.1.4'

loop_
_geom_angle_atom_site_label_1
_geom_angle_atom_site_label_2
_geom_angle_atom_site_label_3
_geom_angle
_geom_angle_site_symmetry_1
_geom_angle_site_symmetry_3
P1 Zr1 K1 123.305(10) . .
P2 Zr1 K1 104.49(2) . .
P2 Zr1 P1 89.91(3) . .
N1 Zr1 K1 64.16(4) . .
N1 Zr1 P1 69.75(4) . .
N1 Zr1 P2 71.54(4) . .
N1 Zr1 C15 73.79(5) . .
N1 Zr1 C48 134.42(5) . .
N1 Zr1 C55 77.65(5) . .
N1 Zr1 C62 141.27(5) . .
C15 Zr1 K1 69.49(4) . .
C15 Zr1 P1 125.95(5) . .
C15 Zr1 P2 40.44(4) . .
C48 Zr1 K1 71.31(4) . .
C48 Zr1 P1 150.36(4) . .
C48 Zr1 P2 112.47(5) . .
C48 Zr1 C15 82.31(6) . .
C48 Zr1 C55 83.16(6) . .
C48 Zr1 C62 84.14(6) . .
C55 Zr1 K1 52.41(5) . .
C55 Zr1 P1 87.58(5) . .
C55 Zr1 P2 147.95(4) . .
C55 Zr1 C15 121.76(6) . .
C62 Zr1 K1 154.06(4) . .
C62 Zr1 P1 75.42(4) . .
C62 Zr1 P2 92.35(5) . .
C62 Zr1 C15 116.33(5) . .
C62 Zr1 C55 117.75(6) . .
C2 K1 C6 44.83(4) . .
C2 K1 C7 25.55(4) . .
C2 K1 C52 134.22(5) . .
C2 K1 C53 133.22(5) . .
C2 K1 H55A 58.9(4) . .
C2 K1 H55B 76.2(4) . .
C2 K1 C64 122.97(5) . 2_545
C2 K1 C65 100.20(5) . 2_545
C2 K1 C66 93.69(5) . 2_545
C4 K1 C2 44.14(4) . .
C4 K1 C5 26.12(4) . .
C4 K1 C6 45.13(4) . .
C4 K1 C7 52.20(4) . .
C4 K1 C52 102.12(5) . .
C4 K1 C53 119.26(5) . .
C4 K1 H55A 100.9(4) . .
C4 K1 H55B 106.4(4) . .
C4 K1 C64 124.14(4) . 2_545
C4 K1 C65 116.98(5) . 2_545
C4 K1 C66 126.89(5) . 2_545
C4 K1 C67 150.12(5) . 2_545
C4 K1 C68 168.07(4) . 2_545
C5 K1 C2 52.14(4) . .
C5 K1 C6 25.35(4) . .
C5 K1 C7 44.86(4) . .
C5 K1 C52 114.17(6) . .
C5 K1 C53 137.47(5) . .
C5 K1 H55A 109.9(4) . .
C5 K1 H55B 126.7(4) . .
C5 K1 C64 98.26(4) . 2_545
C5 K1 C65 92.16(5) . 2_545
C5 K1 C66 107.35(5) . 2_545
C6 K1 H55A 93.0(4) . .
C6 K1 H55B 118.7(4) . .
C6 K1 C65 72.48(5) . 2_545
C7 K1 C6 25.49(4) . .
C7 K1 H55A 67.8(4) . .
C7 K1 H55B 93.5(4) . .
C7 K1 C64 97.76(4) . 2_545
C7 K1 C65 76.45(5) . 2_545
C52 K1 C6 138.89(5) . .
C52 K1 C7 154.10(5) . .
C52 K1 C53 25.32(5) . .
C52 K1 H55A 121.4(4) . .
C52 K1 H55B 91.0(4) . .
C52 K1 C64 100.98(5) . 2_545
C52 K1 C65 125.19(5) . 2_545
C52 K1 C66 129.65(5) . 2_545
C53 K1 C6 162.81(5) . .
C53 K1 C7 158.47(4) . .
C53 K1 H55A 98.0(4) . .
C53 K1 H55B 68.9(4) . .
C53 K1 C64 102.30(4) . 2_545
C53 K1 C65 120.74(5) . 2_545
H55A K1 H55B 30.6(5) . .
C64 K1 C6 86.38(4) 2_545 .
C64 K1 H55A 108.9(4) 2_545 .
C64 K1 H55B 123.3(4) 2_545 .
C64 K1 C65 25.09(5) 2_545 2_545
C65 K1 H55A 88.5(4) 2_545 .
C65 K1 H55B 111.1(4) 2_545 .
C66 K1 C6 83.17(5) 2_545 .
C66 K1 C7 76.14(4) 2_545 .
C66 K1 C53 113.45(5) 2_545 .
C66 K1 H55A 64.8(4) 2_545 .
C66 K1 H55B 86.1(4) 2_545 .
C66 K1 C64 44.48(5) 2_545 2_545
C66 K1 C65 25.09(5) 2_545 2_545
C67 K1 C2 109.34(4) 2_545 .
C67 K1 C5 132.69(5) 2_545 .
C67 K1 C6 108.35(5) 2_545 .
C67 K1 C7 97.92(4) 2_545 .
C67 K1 C52 107.70(5) 2_545 .
C67 K1 C53 88.53(5) 2_545 .
C67 K1 H55A 61.7(4) 2_545 .
C67 K1 H55B 71.7(4) 2_545 .
C67 K1 C64 51.72(5) 2_545 2_545
C67 K1 C65 44.19(5) 2_545 2_545
C67 K1 C66 25.35(5) 2_545 2_545
C67 K1 C68 25.50(4) 2_545 2_545
C68 K1 C2 134.84(4) 2_545 .
C68 K1 C5 141.98(4) 2_545 .
C68 K1 C6 123.92(4) 2_545 .
C68 K1 C7 120.93(4) 2_545 .
C68 K1 C52 84.93(5) 2_545 .
C68 K1 C53 70.76(5) 2_545 .
C68 K1 H55A 83.2(4) 2_545 .
C68 K1 H55B 82.8(4) 2_545 .
C68 K1 C64 44.29(4) 2_545 2_545
C68 K1 C65 51.56(5) 2_545 2_545
C68 K1 C66 44.80(5) 2_545 2_545
C14 P1 Zr1 110.31(5) . .
C14 P1 C30 98.93(7) . .
C24 P1 Zr1 118.63(5) . .
C24 P1 C14 104.04(7) . .
C24 P1 C30 103.00(7) . .
C30 P1 Zr1 119.26(6) . .
C15 P2 Zr1 58.02(5) . .
C15 P2 C36 107.82(8) . .
C15 P2 C42 107.41(8) . .
C36 P2 Zr1 121.27(5) . .
C42 P2 Zr1 133.95(5) . .
C42 P2 C36 104.69(7) . .
C2 N1 Zr1 107.27(9) . .
C2 N1 C13 104.33(12) . .
C13 N1 Zr1 137.99(9) . .
N1 C2 K1 111.73(9) . .
N1 C2 C3 122.71(13) . .
N1 C2 C7 113.84(12) . .
C3 C2 K1 78.89(8) . .
C7 C2 K1 78.37(9) . .
C7 C2 C3 123.38(13) . .
C2 C3 K1 75.59(8) . .
C2 C3 C15 115.86(13) . .
C4 C3 K1 75.08(9) . .
C4 C3 C2 115.88(13) . .
C4 C3 C15 128.26(13) . .
C15 C3 K1 118.49(9) . .
K1 C4 H4 114.9(11) . .
C3 C4 K1 79.65(9) . .
C3 C4 H4 117.3(11) . .
C3 C4 C5 122.81(14) . .
C5 C4 K1 77.40(9) . .
C5 C4 H4 119.9(11) . .
C4 C5 K1 76.48(9) . .
C4 C5 C16 118.30(13) . .
C6 C5 K1 78.73(9) . .
C6 C5 C4 119.32(13) . .
C6 C5 C16 122.32(14) . .
C16 C5 K1 117.52(10) . .
K1 C6 H6 116.8(12) . .
C5 C6 K1 75.91(9) . .
C5 C6 H6 121.2(12) . .
C5 C6 C7 119.62(14) . .
C7 C6 K1 77.15(8) . .
C7 C6 H6 119.1(12) . .
C2 C7 K1 76.07(8) . .
C2 C7 C6 118.93(13) . .
C2 C7 C8 104.70(12) . .
C6 C7 K1 77.36(9) . .
C6 C7 C8 136.23(13) . .
C8 C7 K1 112.21(9) . .
C9 C8 C7 133.52(13) . .
C9 C8 C13 120.67(13) . .
C13 C8 C7 105.65(12) . .
C8 C9 H9 119.7 . .
C10 C9 C8 120.53(13) . .
C10 C9 H9 119.7 . .
C9 C10 C11 117.61(13) . .
C9 C10 C20 120.23(13) . .
C11 C10 C20 122.11(13) . .
C10 C11 H11 117.9 . .
C12 C11 C10 124.15(13) . .
C12 C11 H11 117.9 . .
C11 C12 C13 117.57(13) . .
C11 C12 C14 117.54(13) . .
C13 C12 C14 124.75(12) . .
N1 C13 C8 111.47(12) . .
N1 C13 C12 128.88(13) . .
C12 C13 C8 119.45(12) . .
P1 C14 H14A 107.7 . .
P1 C14 H14B 107.7 . .
C12 C14 P1 118.48(10) . .
C12 C14 H14A 107.7 . .
C12 C14 H14B 107.7 . .
H14A C14 H14B 107.1 . .
Zr1 C15 H15 124.2(12) . .
P2 C15 Zr1 81.54(6) . .
P2 C15 H15 115.0(11) . .
C3 C15 Zr1 103.88(9) . .
C3 C15 P2 114.81(11) . .
C3 C15 H15 113.6(11) . .
C5 C16 C18 108.80(14) . .
C17 C16 C5 110.19(13) . .
C17 C16 C18 109.60(15) . .
C19 C16 C5 112.07(13) . .
C19 C16 C17 108.00(15) . .
C19 C16 C18 108.13(15) . .
C16 C17 H17A 109.5 . .
C16 C17 H17B 109.5 . .
C16 C17 H17C 109.5 . .
H17A C17 H17B 109.5 . .
H17A C17 H17C 109.5 . .
H17B C17 H17C 109.5 . .
C16 C18 H18A 109.5 . .
C16 C18 H18B 109.5 . .
C16 C18 H18C 109.5 . .
H18A C18 H18B 109.5 . .
H18A C18 H18C 109.5 . .
H18B C18 H18C 109.5 . .
C16 C19 H19A 109.5 . .
C16 C19 H19B 109.5 . .
C16 C19 H19C 109.5 . .
H19A C19 H19B 109.5 . .
H19A C19 H19C 109.5 . .
H19B C19 H19C 109.5 . .
C10 C20 C22 109.03(13) . .
C21 C20 C10 110.37(13) . .
C21 C20 C22 108.79(15) . .
C23 C20 C10 112.20(13) . .
C23 C20 C21 108.72(14) . .
C23 C20 C22 107.65(14) . .
C20 C21 H21A 109.5 . .
C20 C21 H21B 109.5 . .
C20 C21 H21C 109.5 . .
H21A C21 H21B 109.5 . .
H21A C21 H21C 109.5 . .
H21B C21 H21C 109.5 . .
C20 C22 H22A 109.5 . .
C20 C22 H22B 109.5 . .
C20 C22 H22C 109.5 . .
H22A C22 H22B 109.5 . .
H22A C22 H22C 109.5 . .
H22B C22 H22C 109.5 . .
C20 C23 H23A 109.5 . .
C20 C23 H23B 109.5 . .
C20 C23 H23C 109.5 . .
H23A C23 H23B 109.5 . .
H23A C23 H23C 109.5 . .
H23B C23 H23C 109.5 . .
C25 C24 P1 122.29(12) . .
C25 C24 C29 118.74(15) . .
C29 C24 P1 118.98(12) . .
C24 C25 H25 119.8 . .
C24 C25 C26 120.40(17) . .
C26 C25 H25 119.8 . .
C25 C26 H26 120.0 . .
C27 C26 C25 120.01(19) . .
C27 C26 H26 120.0 . .
C26 C27 H27 119.9 . .
C28 C27 C26 120.28(17) . .
C28 C27 H27 119.9 . .
C27 C28 H28 120.0 . .
C27 C28 C29 120.07(18) . .
C29 C28 H28 120.0 . .
C24 C29 H29 119.8 . .
C28 C29 C24 120.48(17) . .
C28 C29 H29 119.8 . .
C31 C30 P1 124.23(12) . .
C31 C30 C35 118.86(14) . .
C35 C30 P1 116.88(11) . .
C30 C31 H31 119.9 . .
C32 C31 C30 120.23(15) . .
C32 C31 H31 119.9 . .
C31 C32 H32 119.9 . .
C33 C32 C31 120.22(15) . .
C33 C32 H32 119.9 . .
C32 C33 H33 120.0 . .
C34 C33 C32 119.91(15) . .
C34 C33 H33 120.0 . .
C33 C34 H34 120.0 . .
C33 C34 C35 119.99(16) . .
C35 C34 H34 120.0 . .
C30 C35 H35 119.6 . .
C34 C35 C30 120.77(14) . .
C34 C35 H35 119.6 . .
C37 C36 P2 125.08(13) . .
C37 C36 C41 118.53(15) . .
C41 C36 P2 115.98(13) . .
C36 C37 H37 119.7 . .
C36 C37 C38 120.52(17) . .
C38 C37 H37 119.7 . .
C37 C38 H38 119.8 . .
C39 C38 C37 120.41(17) . .
C39 C38 H38 119.8 . .
C38 C39 H39 120.2 . .
C38 C39 C40 119.65(16) . .
C40 C39 H39 120.2 . .
C39 C40 H40 120.0 . .
C39 C40 C41 119.97(18) . .
C41 C40 H40 120.0 . .
C36 C41 H41 119.5 . .
C40 C41 C36 120.92(17) . .
C40 C41 H41 119.5 . .
C43 C42 P2 120.61(12) . .
C47 C42 P2 119.89(13) . .
C47 C42 C43 119.44(15) . .
C42 C43 H43 120.0 . .
C44 C43 C42 120.09(17) . .
C44 C43 H43 120.0 . .
C43 C44 H44 119.9 . .
C45 C44 C43 120.23(18) . .
C45 C44 H44 119.9 . .
C44 C45 H45 120.0 . .
C44 C45 C46 119.93(17) . .
C46 C45 H45 120.0 . .
C45 C46 H46 119.9 . .
C45 C46 C47 120.27(18) . .
C47 C46 H46 119.9 . .
C42 C47 C46 120.02(17) . .
C42 C47 H47 120.0 . .
C46 C47 H47 120.0 . .
Zr1 C48 H48A 106.9 . .
Zr1 C48 H48B 106.9 . .
H48A C48 H48B 106.7 . .
C49 C48 Zr1 121.59(10) . .
C49 C48 H48A 106.9 . .
C49 C48 H48B 106.9 . .
C48 C49 K1 116.35(9) . .
C50 C49 K1 76.43(9) . .
C50 C49 C48 122.20(14) . .
C50 C49 C54 116.02(14) . .
C54 C49 K1 75.11(9) . .
C54 C49 C48 121.76(14) . .
K1 C50 H50 119.2(12) . .
C49 C50 K1 78.90(9) . .
C49 C50 H50 120.0(12) . .
C51 C50 K1 75.05(10) . .
C51 C50 C49 121.86(16) . .
C51 C50 H50 118.1(12) . .
K1 C51 H51 116.1(13) . .
C50 C51 K1 80.29(10) . .
C50 C51 H51 118.6(13) . .
C50 C51 C52 120.92(17) . .
C52 C51 K1 75.29(10) . .
C52 C51 H51 120.5(13) . .
K1 C52 H52 114.7(13) . .
C51 C52 K1 79.54(10) . .
C51 C52 H52 118.5(13) . .
C53 C52 K1 77.84(10) . .
C53 C52 C51 118.46(16) . .
C53 C52 H52 123.0(14) . .
K1 C53 H53 114.7(13) . .
C52 C53 K1 76.83(11) . .
C52 C53 H53 120.1(13) . .
C52 C53 C54 120.72(16) . .
C54 C53 K1 80.49(10) . .
C54 C53 H53 119.2(13) . .
K1 C54 H54 117.6(12) . .
C49 C54 K1 80.08(9) . .
C49 C54 H54 118.3(12) . .
C53 C54 K1 74.56(10) . .
C53 C54 C49 122.00(16) . .
C53 C54 H54 119.7(12) . .
Zr1 C55 K1 94.17(6) . .
Zr1 C55 H55A 104.6(11) . .
Zr1 C55 H55B 93.9(11) . .
K1 C55 H55A 62.4(11) . .
K1 C55 H55B 45.4(11) . .
H55A C55 H55B 106.4(15) . .
C56 C55 Zr1 127.57(10) . .
C56 C55 K1 136.17(10) . .
C56 C55 H55A 111.0(11) . .
C56 C55 H55B 110.8(11) . .
C57 C56 C55 120.87(14) . .
C57 C56 C61 116.98(15) . .
C61 C56 C55 122.13(14) . .
C56 C57 H57 119.2 . .
C58 C57 C56 121.59(17) . .
C58 C57 H57 119.2 . .
C57 C58 H58 119.7 . .
C59 C58 C57 120.59(17) . .
C59 C58 H58 119.7 . .
C58 C59 H59 120.4 . .
C58 C59 C60 119.10(16) . .
C60 C59 H59 120.4 . .
C59 C60 H60 119.7 . .
C59 C60 C61 120.57(18) . .
C61 C60 H60 119.7 . .
C56 C61 H61 119.5 . .
C60 C61 C56 121.09(17) . .
C60 C61 H61 119.5 . .
Zr1 C62 H62A 106.5 . .
Zr1 C62 H62B 106.5 . .
H62A C62 H62B 106.5 . .
C63 C62 Zr1 123.13(10) . .
C63 C62 H62A 106.5 . .
C63 C62 H62B 106.5 . .
C62 C63 K1 116.98(9) . 2
C64 C63 K1 76.85(9) . 2
C64 C63 C62 122.11(15) . .
C68 C63 K1 75.13(9) . 2
C68 C63 C62 121.63(14) . .
C68 C63 C64 116.25(14) . .
K1 C64 H64 116.0 2 .
C63 C64 K1 77.65(9) . 2
C63 C64 H64 119.2 . .
C65 C64 K1 77.65(10) . 2
C65 C64 C63 121.58(17) . .
C65 C64 H64 119.2 . .
K1 C65 H65 117.1 2 .
C64 C65 K1 77.27(10) . 2
C64 C65 H65 119.5 . .
C66 C65 K1 76.81(11) . 2
C66 C65 C64 120.93(17) . .
C66 C65 H65 119.5 . .
K1 C66 H66 116.1 2 .
C65 C66 K1 78.11(11) . 2
C65 C66 H66 120.6 . .
C65 C66 C67 118.73(16) . .
C67 C66 K1 76.02(10) . 2
C67 C66 H66 120.6 . .
K1 C67 H67 114.9 2 .
C66 C67 K1 78.63(10) . 2
C66 C67 H67 119.8 . .
C66 C67 C68 120.50(17) . .
C68 C67 K1 77.28(10) . 2
C68 C67 H67 119.8 . .
K1 C68 H68 114.8 2 .
C63 C68 K1 79.35(9) . 2
C63 C68 H68 119.0 . .
C67 C68 K1 77.22(10) . 2
C67 C68 C63 122.01(16) . .
C67 C68 H68 119.0 . .
H1A C1 H1B 109.5 . .
H1A C1 H1C 109.5 . .
H1B C1 H1C 109.5 . .
C79 C1 H1A 109.5 . .
C79 C1 H1B 109.5 . .
C79 C1 H1C 109.5 . .
C76 C73 H73 120.9 . .
C78 C73 H73 120.9 . .
C78 C73 C76 118.2(4) . .
C78 C74 H74 119.4 . .
C78 C74 C79 121.1(4) . .
C79 C74 H74 119.4 . .
C73 C76 H76 120.5 . .
C80 C76 C73 119.0(4) . .
C80 C76 H76 120.5 . .
C73 C78 H78 119.8 . .
C74 C78 C73 120.4(3) . .
C74 C78 H78 119.8 . .
C74 C79 C1 120.4(3) . .
C80 C79 C1 120.0(3) . .
C80 C79 C74 119.6(3) . .
C76 C80 H80 119.2 . .
C79 C80 C76 121.7(3) . .
C79 C80 H80 119.2 . .
C82 C81 C87 120.6(2) . .
C86 C81 C82 117.8(2) . .
C86 C81 C87 121.6(2) . .
C81 C82 H82 119.5 . .
C83 C82 C81 121.1(2) . .
C83 C82 H82 119.5 . .
C82 C83 H83 119.7 . .
C82 C83 C84 120.6(2) . .
C84 C83 H83 119.7 . .
C83 C84 H84 120.7 . .
C83 C84 C85 118.5(3) . .
C85 C84 H84 120.7 . .
C84 C85 H85 119.5 . .
C86 C85 C84 121.1(2) . .
C86 C85 H85 119.5 . .
C81 C86 H86 119.5 . .
C85 C86 C81 120.9(2) . .
C85 C86 H86 119.5 . .
C81 C87 H87A 109.5 . .
C81 C87 H87B 109.5 . .
C81 C87 H87C 109.5 . .
H87A C87 H87B 109.5 . .
H87A C87 H87C 109.5 . .
H87B C87 H87C 109.5 . .

loop_
_geom_bond_atom_site_label_1
_geom_bond_atom_site_label_2
_geom_bond_distance
_geom_bond_site_symmetry_2
Zr1 K1 4.2938(18) .
Zr1 P1 2.8635(10) .
Zr1 P2 2.7659(9) .
Zr1 N1 2.2957(14) .
Zr1 C15 2.3720(17) .
Zr1 C48 2.3565(17) .
Zr1 C55 2.3707(16) .
Zr1 C62 2.3606(17) .
K1 C2 3.1593(17) .
K1 C4 3.1439(18) .
K1 C5 3.1557(19) .
K1 C6 3.191(2) .
K1 C7 3.188(2) .
K1 C52 3.167(2) .
K1 C53 3.179(2) .
K1 H55A 3.084(19) .
K1 H55B 2.803(19) .
K1 C64 3.190(2) 2_545
K1 C65 3.195(2) 2_545
K1 C66 3.179(2) 2_545
K1 C67 3.146(2) 2_545
K1 C68 3.1469(17) 2_545
P1 C14 1.8269(15) .
P1 C24 1.8260(17) .
P1 C30 1.8314(16) .
P2 C15 1.8137(16) .
P2 C36 1.8297(16) .
P2 C42 1.8268(17) .
N1 C2 1.3801(18) .
N1 C13 1.3910(18) .
C2 C3 1.406(2) .
C2 C7 1.404(2) .
C3 C4 1.389(2) .
C3 C15 1.476(2) .
C4 H4 0.967(19) .
C4 C5 1.424(2) .
C5 C6 1.393(2) .
C5 C16 1.536(2) .
C6 H6 0.93(2) .
C6 C7 1.407(2) .
C7 C8 1.446(2) .
C8 C9 1.394(2) .
C8 C13 1.432(2) .
C9 H9 0.9500 .
C9 C10 1.393(2) .
C10 C11 1.406(2) .
C10 C20 1.532(2) .
C11 H11 0.9500 .
C11 C12 1.392(2) .
C12 C13 1.404(2) .
C12 C14 1.511(2) .
C14 H14A 0.9900 .
C14 H14B 0.9900 .
C15 H15 0.952(19) .
C16 C17 1.534(3) .
C16 C18 1.536(2) .
C16 C19 1.532(2) .
C17 H17A 0.9800 .
C17 H17B 0.9800 .
C17 H17C 0.9800 .
C18 H18A 0.9800 .
C18 H18B 0.9800 .
C18 H18C 0.9800 .
C19 H19A 0.9800 .
C19 H19B 0.9800 .
C19 H19C 0.9800 .
C20 C21 1.531(2) .
C20 C22 1.536(2) .
C20 C23 1.527(2) .
C21 H21A 0.9800 .
C21 H21B 0.9800 .
C21 H21C 0.9800 .
C22 H22A 0.9800 .
C22 H22B 0.9800 .
C22 H22C 0.9800 .
C23 H23A 0.9800 .
C23 H23B 0.9800 .
C23 H23C 0.9800 .
C24 C25 1.391(2) .
C24 C29 1.397(2) .
C25 H25 0.9500 .
C25 C26 1.396(2) .
C26 H26 0.9500 .
C26 C27 1.379(3) .
C27 H27 0.9500 .
C27 C28 1.377(3) .
C28 H28 0.9500 .
C28 C29 1.390(2) .
C29 H29 0.9500 .
C30 C31 1.394(2) .
C30 C35 1.399(2) .
C31 H31 0.9500 .
C31 C32 1.394(2) .
C32 H32 0.9500 .
C32 C33 1.390(3) .
C33 H33 0.9500 .
C33 C34 1.385(2) .
C34 H34 0.9500 .
C34 C35 1.388(2) .
C35 H35 0.9500 .
C36 C37 1.387(2) .
C36 C41 1.399(2) .
C37 H37 0.9500 .
C37 C38 1.399(2) .
C38 H38 0.9500 .
C38 C39 1.381(3) .
C39 H39 0.9500 .
C39 C40 1.388(3) .
C40 H40 0.9500 .
C40 C41 1.390(2) .
C41 H41 0.9500 .
C42 C43 1.397(2) .
C42 C47 1.388(2) .
C43 H43 0.9500 .
C43 C44 1.391(2) .
C44 H44 0.9500 .
C44 C45 1.378(3) .
C45 H45 0.9500 .
C45 C46 1.388(3) .
C46 H46 0.9500 .
C46 C47 1.392(3) .
C47 H47 0.9500 .
C48 H48A 0.9900 .
C48 H48B 0.9900 .
C48 C49 1.474(2) .
C49 C50 1.411(2) .
C49 C54 1.412(2) .
C50 H50 0.95(2) .
C50 C51 1.390(2) .
C51 H51 0.92(2) .
C51 C52 1.393(3) .
C52 H52 0.93(2) .
C52 C53 1.391(3) .
C53 H53 0.94(2) .
C53 C54 1.391(2) .
C54 H54 0.94(2) .
C55 H55A 0.971(19) .
C55 H55B 0.998(19) .
C55 C56 1.482(2) .
C56 C57 1.403(2) .
C56 C61 1.406(2) .
C57 H57 0.9500 .
C57 C58 1.388(2) .
C58 H58 0.9500 .
C58 C59 1.382(3) .
C59 H59 0.9500 .
C59 C60 1.389(3) .
C60 H60 0.9500 .
C60 C61 1.393(2) .
C61 H61 0.9500 .
C62 H62A 0.9900 .
C62 H62B 0.9900 .
C62 C63 1.476(2) .
C63 K1 3.2000(18) 2
C63 C64 1.410(2) .
C63 C68 1.403(2) .
C64 K1 3.190(2) 2
C64 H64 0.9500 .
C64 C65 1.386(3) .
C65 K1 3.195(2) 2
C65 H65 0.9500 .
C65 C66 1.384(3) .
C66 K1 3.179(2) 2
C66 H66 0.9500 .
C66 C67 1.388(3) .
C67 K1 3.146(2) 2
C67 H67 0.9500 .
C67 C68 1.389(2) .
C68 K1 3.1469(17) 2
C68 H68 0.9500 .
C1 H1A 0.9800 .
C1 H1B 0.9800 .
C1 H1C 0.9800 .
C1 C79 1.517(5) .
C73 H73 0.9500 .
C73 C76 1.417(6) .
C73 C78 1.414(6) .
C74 H74 0.9500 .
C74 C78 1.357(5) .
C74 C79 1.381(4) .
C76 H76 0.9500 .
C76 C80 1.383(5) .
C78 H78 0.9500 .
C79 C80 1.362(5) .
C80 H80 0.9500 .
C81 C82 1.397(3) .
C81 C86 1.391(3) .
C81 C87 1.502(4) .
C82 H82 0.9500 .
C82 C83 1.380(3) .
C83 H83 0.9500 .
C83 C84 1.387(3) .
C84 H84 0.9500 .
C84 C85 1.387(4) .
C85 H85 0.9500 .
C85 C86 1.376(4) .
C86 H86 0.9500 .
C87 H87A 0.9800 .
C87 H87B 0.9800 .
C87 H87C 0.9800 .

loop_
_geom_torsion_atom_site_label_1
_geom_torsion_atom_site_label_2
_geom_torsion_atom_site_label_3
_geom_torsion_atom_site_label_4
_geom_torsion
_geom_torsion_site_symmetry_1
_geom_torsion_site_symmetry_4
Zr1 P1 C14 C12 -47.37(12) . .
Zr1 P1 C24 C25 112.76(13) . .
Zr1 P1 C24 C29 -67.84(14) . .
Zr1 P1 C30 C31 143.20(11) . .
Zr1 P1 C30 C35 -38.88(13) . .
Zr1 P2 C15 C3 101.44(11) . .
Zr1 P2 C36 C37 62.79(16) . .
Zr1 P2 C36 C41 -109.72(13) . .
Zr1 P2 C42 C43 -96.83(13) . .
Zr1 P2 C42 C47 80.23(14) . .
Zr1 N1 C2 K1 65.07(9) . .
Zr1 N1 C2 C3 -25.47(16) . .
Zr1 N1 C2 C7 151.57(10) . .
Zr1 N1 C13 C8 -138.20(12) . .
Zr1 N1 C13 C12 36.6(2) . .
Zr1 C48 C49 K1 -4.39(15) . .
Zr1 C48 C49 C50 85.75(17) . .
Zr1 C48 C49 C54 -92.63(16) . .
Zr1 C55 C56 C57 118.44(14) . .
Zr1 C55 C56 C61 -60.15(19) . .
Zr1 C62 C63 K1 178.55(6) . 2
Zr1 C62 C63 C64 -90.41(17) . .
Zr1 C62 C63 C68 89.96(16) . .
K1 C2 C3 C4 65.15(12) . .
K1 C2 C3 C15 -115.00(12) . .
K1 C2 C7 C6 -66.76(13) . .
K1 C2 C7 C8 109.73(10) . .
K1 C3 C4 C5 67.57(14) . .
K1 C3 C15 Zr1 -54.46(10) . .
K1 C3 C15 P2 -141.43(7) . .
K1 C4 C5 C6 68.56(13) . .
K1 C4 C5 C16 -114.22(13) . .
K1 C5 C6 C7 66.02(13) . .
K1 C5 C16 C17 -32.69(17) . .
K1 C5 C16 C18 -152.87(11) . .
K1 C5 C16 C19 87.61(15) . .
K1 C6 C7 C2 66.06(12) . .
K1 C6 C7 C8 -109.02(18) . .
K1 C7 C8 C9 -95.50(17) . .
K1 C7 C8 C13 79.66(12) . .
K1 C49 C50 C51 -64.43(15) . .
K1 C49 C54 C53 64.66(14) . .
K1 C50 C51 C52 -66.25(16) . .
K1 C51 C52 C53 -69.90(15) . .
K1 C52 C53 C54 -70.35(15) . .
K1 C53 C54 C49 -67.46(14) . .
K1 C55 C56 C57 -82.50(18) . .
K1 C55 C56 C61 98.91(17) . .
K1 C63 C64 C65 -66.94(15) 2 .
K1 C63 C68 C67 67.49(14) 2 .
K1 C64 C65 C66 -65.91(16) 2 .
K1 C65 C66 C67 -66.61(15) 2 .
K1 C66 C67 C68 -67.72(15) 2 .
K1 C67 C68 C63 -68.58(14) 2 .
P1 C24 C25 C26 178.36(14) . .
P1 C24 C29 C28 -177.51(14) . .
P1 C30 C31 C32 178.90(12) . .
P1 C30 C35 C34 -178.85(12) . .
P2 C36 C37 C38 -172.48(13) . .
P2 C36 C41 C40 173.12(15) . .
P2 C42 C43 C44 176.89(12) . .
P2 C42 C47 C46 -178.10(14) . .
N1 C2 C3 K1 108.80(13) . .
N1 C2 C3 C4 173.95(13) . .
N1 C2 C3 C15 -6.2(2) . .
N1 C2 C7 K1 -108.80(11) . .
N1 C2 C7 C6 -175.56(13) . .
N1 C2 C7 C8 0.92(16) . .
C2 N1 C13 C8 -0.33(15) . .
C2 N1 C13 C12 174.45(14) . .
C2 C3 C4 K1 -65.45(12) . .
C2 C3 C4 C5 2.1(2) . .
C2 C3 C15 Zr1 32.58(14) . .
C2 C3 C15 P2 -54.39(15) . .
C2 C7 C8 C9 -176.20(15) . .
C2 C7 C8 C13 -1.04(15) . .
C3 C2 C7 K1 68.21(13) . .
C3 C2 C7 C6 1.4(2) . .
C3 C2 C7 C8 177.93(13) . .
C3 C4 C5 K1 -68.71(14) . .
C3 C4 C5 C6 -0.2(2) . .
C3 C4 C5 C16 177.07(14) . .
C4 C3 C15 Zr1 -147.60(14) . .
C4 C3 C15 P2 125.43(15) . .
C4 C5 C6 K1 -67.34(13) . .
C4 C5 C6 C7 -1.3(2) . .
C4 C5 C16 C17 56.2(2) . .
C4 C5 C16 C18 -63.95(19) . .
C4 C5 C16 C19 176.53(15) . .
C5 C6 C7 K1 -65.36(13) . .
C5 C6 C7 C2 0.7(2) . .
C5 C6 C7 C8 -174.38(16) . .
C6 C5 C16 C17 -126.64(17) . .
C6 C5 C16 C18 113.18(17) . .
C6 C5 C16 C19 -6.3(2) . .
C6 C7 C8 C9 -0.6(3) . .
C6 C7 C8 C13 174.51(17) . .
C7 C2 C3 K1 -67.95(13) . .
C7 C2 C3 C4 -2.8(2) . .
C7 C2 C3 C15 177.05(13) . .
C7 C8 C9 C10 173.21(15) . .
C7 C8 C13 N1 0.88(16) . .
C7 C8 C13 C12 -174.45(12) . .
C8 C9 C10 C11 1.2(2) . .
C8 C9 C10 C20 -176.25(13) . .
C9 C8 C13 N1 176.80(13) . .
C9 C8 C13 C12 1.5(2) . .
C9 C10 C11 C12 -1.2(2) . .
C9 C10 C20 C21 -59.96(19) . .
C9 C10 C20 C22 59.47(18) . .
C9 C10 C20 C23 178.63(14) . .
C10 C11 C12 C13 1.3(2) . .
C10 C11 C12 C14 -174.65(13) . .
C11 C10 C20 C21 122.72(16) . .
C11 C10 C20 C22 -117.85(16) . .
C11 C10 C20 C23 1.3(2) . .
C11 C12 C13 N1 -175.81(13) . .
C11 C12 C13 C8 -1.4(2) . .
C11 C12 C14 P1 -167.28(11) . .
C13 N1 C2 K1 -86.89(11) . .
C13 N1 C2 C3 -177.42(13) . .
C13 N1 C2 C7 -0.39(16) . .
C13 C8 C9 C10 -1.4(2) . .
C13 C12 C14 P1 17.07(19) . .
C14 P1 C24 C25 -10.20(15) . .
C14 P1 C24 C29 169.21(13) . .
C14 P1 C30 C31 -97.41(14) . .
C14 P1 C30 C35 80.51(12) . .
C14 C12 C13 N1 -0.2(2) . .
C14 C12 C13 C8 174.25(13) . .
C15 P2 C36 C37 -0.11(16) . .
C15 P2 C36 C41 -172.61(12) . .
C15 P2 C42 C43 -34.78(14) . .
C15 P2 C42 C47 142.28(13) . .
C15 C3 C4 K1 114.73(15) . .
C15 C3 C4 C5 -177.69(14) . .
C16 C5 C6 K1 115.56(14) . .
C16 C5 C6 C7 -178.42(14) . .
C20 C10 C11 C12 176.18(14) . .
C24 P1 C14 C12 80.88(12) . .
C24 P1 C30 C31 9.34(14) . .
C24 P1 C30 C35 -172.74(11) . .
C24 C25 C26 C27 -0.5(3) . .
C25 C24 C29 C28 1.9(2) . .
C25 C26 C27 C28 1.2(3) . .
C26 C27 C28 C29 -0.3(3) . .
C27 C28 C29 C24 -1.3(3) . .
C29 C24 C25 C26 -1.0(3) . .
C30 P1 C14 C12 -173.21(11) . .
C30 P1 C24 C25 -113.02(14) . .
C30 P1 C24 C29 66.39(14) . .
C30 C31 C32 C33 -0.4(2) . .
C31 C30 C35 C34 -0.8(2) . .
C31 C32 C33 C34 -0.5(2) . .
C32 C33 C34 C35 0.7(2) . .
C33 C34 C35 C30 0.0(2) . .
C35 C30 C31 C32 1.0(2) . .
C36 P2 C15 Zr1 116.23(6) . .
C36 P2 C15 C3 -142.33(11) . .
C36 P2 C42 C43 79.67(14) . .
C36 P2 C42 C47 -103.28(14) . .
C36 C37 C38 C39 0.3(3) . .
C37 C36 C41 C40 0.1(3) . .
C37 C38 C39 C40 -0.5(3) . .
C38 C39 C40 C41 0.4(3) . .
C39 C40 C41 C36 -0.2(3) . .
C41 C36 C37 C38 -0.1(3) . .
C42 P2 C15 Zr1 -131.44(6) . .
C42 P2 C15 C3 -30.00(12) . .
C42 P2 C36 C37 -114.26(15) . .
C42 P2 C36 C41 73.24(14) . .
C42 C43 C44 C45 1.4(2) . .
C43 C42 C47 C46 -1.0(2) . .
C43 C44 C45 C46 -1.4(3) . .
C44 C45 C46 C47 0.2(3) . .
C45 C46 C47 C42 1.0(3) . .
C47 C42 C43 C44 -0.2(2) . .
C48 C49 C50 K1 -112.80(14) . .
C48 C49 C50 C51 -177.24(15) . .
C48 C49 C54 K1 112.06(13) . .
C48 C49 C54 C53 176.71(15) . .
C49 C50 C51 K1 66.38(15) . .
C49 C50 C51 C52 0.1(3) . .
C50 C49 C54 K1 -66.42(12) . .
C50 C49 C54 C53 -1.8(2) . .
C50 C51 C52 K1 68.87(15) . .
C50 C51 C52 C53 -1.0(3) . .
C51 C52 C53 K1 70.85(15) . .
C51 C52 C53 C54 0.5(3) . .
C52 C53 C54 K1 68.40(16) . .
C52 C53 C54 C49 0.9(3) . .
C54 C49 C50 K1 65.67(12) . .
C54 C49 C50 C51 1.2(2) . .
C55 C56 C57 C58 -176.04(15) . .
C55 C56 C61 C60 176.17(15) . .
C56 C57 C58 C59 -0.6(3) . .
C57 C56 C61 C60 -2.5(2) . .
C57 C58 C59 C60 -1.6(3) . .
C58 C59 C60 C61 1.8(3) . .
C59 C60 C61 C56 0.3(3) . .
C61 C56 C57 C58 2.6(2) . .
C62 C63 C64 K1 -113.80(14) . 2
C62 C63 C64 C65 179.27(15) . .
C62 C63 C68 K1 112.82(13) . 2
C62 C63 C68 C67 -179.70(14) . .
C63 C64 C65 K1 66.94(14) . 2
C63 C64 C65 C66 1.0(3) . .
C64 C63 C68 K1 -66.83(12) . 2
C64 C63 C68 C67 0.7(2) . .
C64 C65 C66 K1 66.15(15) . 2
C64 C65 C66 C67 -0.5(3) . .
C65 C66 C67 K1 67.75(15) . 2
C65 C66 C67 C68 0.0(3) . .
C66 C67 C68 K1 68.44(15) . 2
C66 C67 C68 C63 -0.1(2) . .
C68 C63 C64 K1 65.85(12) . 2
C68 C63 C64 C65 -1.1(2) . .
C1 C79 C80 C76 178.7(3) . .
C73 C76 C80 C79 1.2(4) . .
C74 C79 C80 C76 -1.3(4) . .
C76 C73 C78 C74 -0.1(4) . .
C78 C73 C76 C80 -0.5(4) . .
C78 C74 C79 C1 -179.4(3) . .
C78 C74 C79 C80 0.6(4) . .
C79 C74 C78 C73 0.1(4) . .
C81 C82 C83 C84 0.7(3) . .
C82 C81 C86 C85 2.4(3) . .
C82 C83 C84 C85 0.8(3) . .
C83 C84 C85 C86 -0.6(4) . .
C84 C85 C86 C81 -1.0(4) . .
C86 C81 C82 C83 -2.3(3) . .
C87 C81 C82 C83 176.93(19) . .
C87 C81 C86 C85 -176.8(2) . .
